data_4113284
loop_
_publ_author_name
'Jonathan R. Nitschke'
'David Schultz'
'G\'erald Bernardinelli'
'David G\'erard'

_publ_contact_author
;
     Dr Gerald Bernardinelli
     Laboratoire de Cristallographie
     Universite de Geneve
     24, quai E. Ansermet
     CH - 1211 Geneve 4
     Switzerland
;
_publ_contact_author_email gerald.bernardinelli@cryst.unige.ch
_publ_contact_author_fax '+41 22 379 61 08'
_publ_contact_author_phone '+41 22 379 62 02'
_publ_section_title
;
 Selection Rules for Helicate Ligand Component Self-Assembly: Steric, pH,
 Charge, and Solvent Effects
;
_journal_name_full 'Journal of the American Chemical Society'
_journal_page_first 16538
_journal_page_last 16543
_journal_paper_doi 10.1021/ja046001z
_journal_volume 126
_journal_year 2004
_chemical_formula_moiety
;
(C18 H18 Cu N4 O2)2 ; (B F4)2 ; (H2 O)4) 
;
_chemical_formula_sum 'C36 H44 B2 Cu2 F8 N8 O8'
_chemical_formula_weight 1017.6
_space_group_IT_number 14
_symmetry_cell_setting monoclinic
_symmetry_space_group_name_Hall '-P 2yn'
_symmetry_space_group_name_H-M 'P 1 21/n 1'
_audit_conform_dict_name cif_core.dic
_audit_conform_dict_version 2.0.1
_audit_creation_date 2004-06-17
_audit_creation_method from_xtal_archive_file_using_CIFIO
_audit_update_record 2004-06-24
_cell_angle_alpha 90.00000
_cell_angle_beta 92.200(6)
_cell_angle_gamma 90.00000
_cell_formula_units_Z 4
_cell_length_a 12.5079(7)
_cell_length_b 18.8569(12)
_cell_length_c 17.9012(9)
_cell_measurement_reflns_used 8000
_cell_measurement_temperature 200
_cell_measurement_theta_max 26.8
_cell_measurement_theta_min 4.3
_cell_volume 4219.1(4)
_computing_cell_refinement 'CELL (Stoe & Cie, 1999)'
_computing_data_collection 'EXPOSE (Stoe & Cie, 1999)'
_computing_data_reduction 'XRED (Stoe & Cie, 1999)'
_computing_molecular_graphics xtal_gx3
_computing_publication_material xtal_CIFIO
_computing_structure_refinement xtal_CRYLSQ
_computing_structure_solution SIR97
_diffrn_detector_area_resol_mean 6
_diffrn_measured_fraction_theta_full .95
_diffrn_measured_fraction_theta_max .95
_diffrn_measurement_device_type 'Stoe Ipds'
_diffrn_measurement_method \f
_diffrn_radiation_type MoK\a
_diffrn_radiation_wavelength .71073
_diffrn_reflns_av_R_equivalents .083
_diffrn_reflns_limit_h_max 15
_diffrn_reflns_limit_h_min -15
_diffrn_reflns_limit_k_max 24
_diffrn_reflns_limit_k_min -24
_diffrn_reflns_limit_l_max 22
_diffrn_reflns_limit_l_min -22
_diffrn_reflns_number 43005
_diffrn_reflns_theta_full 26.8
_diffrn_reflns_theta_max 26.8
_diffrn_standards_decay_% 0
_exptl_absorpt_coefficient_mu 1.104
_exptl_absorpt_correction_T_max .8819
_exptl_absorpt_correction_T_min .8161
_exptl_absorpt_correction_type numerical
_exptl_absorpt_process_details 'XRED; Stoe & Cie, 1999'
_exptl_crystal_colour 'dark violet'
_exptl_crystal_density_diffrn 1.602
_exptl_crystal_density_meas ?
_exptl_crystal_description prism
_exptl_crystal_F_000 2080
_exptl_crystal_size_max .36
_exptl_crystal_size_mid .14
_exptl_crystal_size_min .13
_refine_diff_density_max .883
_refine_diff_density_min -.769
_refine_ls_abs_structure_details none
_refine_ls_extinction_coef .00000
_refine_ls_extinction_method none
_refine_ls_goodness_of_fit_ref 1.22(1)
_refine_ls_hydrogen_treatment mixed
_refine_ls_number_parameters 593
_refine_ls_number_reflns 4351
_refine_ls_R_factor_gt .033
_refine_ls_shift/su_max .0056
_refine_ls_structure_factor_coef F
_refine_ls_weighting_details \w=1/[\s^2^(Fo)+0.00015(Fo^2^)]
_refine_ls_weighting_scheme calc
_refine_ls_wR_factor_ref .032
_reflns_number_gt 3967
_reflns_number_total 8608
_reflns_threshold_expression 'refl observed if Fo > 3.99 \s(Fo)'
_cod_data_source_file ja046001zsi20040705_024106.cif
_cod_data_source_block SCHU
_cod_depositor_comments
;
The following automatic conversions were performed:

'_exptl_crystal_density_meas' value 'not_measured' was changed to '?'
- the value is perceived as not measured.

Automatic conversion script
Id: cif_fix_values 3008 2015-01-20 13:52:24Z robertas 
;
_cod_original_cell_volume 4219.1(5)
_cod_original_sg_symbol_H-M 'P 21/n'
_cod_database_code 4113284

loop_
_symmetry_equiv_pos_as_xyz
+x,+y,+z
1/2-x,1/2+y,1/2-z
-x,-y,-z
1/2+x,1/2-y,1/2+z

loop_
_atom_site_label
_atom_site_fract_x
_atom_site_fract_y
_atom_site_fract_z
_atom_site_U_iso_or_equiv
_atom_site_occupancy
_atom_site_adp_type
Cu1 .48678(4) .45317(2) .23872(3) .0216(3) 1.00000 Uani
Cu2 .49678(4) .30850(2) .23438(3) .0213(3) 1.00000 Uani
O1a .4810(3) .64705(18) .17682(19) .048(3) 1.00000 Uani
O2a .3497(3) .13169(17) .21471(18) .044(3) 1.00000 Uani
N1a .6482(3) .43228(17) .2589(2) .024(3) 1.00000 Uani
N2a .5374(3) .33756(17) .34448(18) .020(2) 1.00000 Uani
N3a .5453(3) .50580(18) .1525(2) .027(3) 1.00000 Uani
N4a .3694(3) .26814(17) .2859(2) .021(3) 1.00000 Uani
C1a .6946(4) .4067(3) .3231(3) .025(3) 1.00000 Uani
C2a .6330(4) .3625(3) .3711(3) .023(3) 1.00000 Uani
C3a .4775(4) .3002(3) .3907(3) .025(3) 1.00000 Uani
C4a .5087(4) .2864(3) .4655(3) .034(4) 1.00000 Uani
C5a .6075(4) .3080(3) .4907(3) .035(3) 1.00000 Uani
C6a .6732(4) .3455(3) .4439(3) .031(3) 1.00000 Uani
C7a .7806(4) .3670(3) .4649(3) .043(4) 1.00000 Uani
C8a .8421(4) .4020(3) .4177(4) .042(4) 1.00000 Uani
C9a .8015(4) .4237(3) .3456(3) .037(3) 1.00000 Uani
C10a .8613(4) .4628(3) .2952(4) .045(4) 1.00000 Uani
C11a .8154(4) .4859(3) .2292(4) .041(4) 1.00000 Uani
C12a .7071(4) .4721(3) .2136(3) .028(3) 1.00000 Uani
C13a .6472(4) .5062(3) .1522(3) .032(3) 1.00000 Uani
C14a .4820(4) .5446(3) .0961(3) .033(3) 1.00000 Uani
C15a .4150(4) .5994(3) .1338(3) .035(3) 1.00000 Uani
C16a .3789(4) .2708(3) .3566(3) .025(3) 1.00000 Uani
C17a .2694(4) .2394(3) .2521(3) .030(3) 1.00000 Uani
C18a .2904(4) .1916(3) .1877(3) .034(3) 1.00000 Uani
O1b .6734(3) .1919(2) .32582(18) .050(3) 1.00000 Uani
O2b .4866(3) .63777(17) .3299(2) .048(3) 1.00000 Uani
N1b .4509(3) .33694(17) .12375(18) .021(2) 1.00000 Uani
N2b .3298(3) .42485(18) .2118(2) .021(2) 1.00000 Uani
N3b .6251(3) .27097(19) .1816(3) .024(3) 1.00000 Uani
N4b .4185(3) .49397(17) .32874(19) .023(2) 1.00000 Uani
C1b .3534(4) .3594(3) .0975(3) .022(3) 1.00000 Uani
C2b .2873(4) .4013(2) .1458(3) .023(3) 1.00000 Uani
C3b .2645(3) .4583(3) .2583(3) .025(3) 1.00000 Uani
C4b .1553(4) .4684(3) .2415(3) .035(3) 1.00000 Uani
C5b .1145(4) .4482(3) .1734(4) .039(3) 1.00000 Uani
C6b .1806(4) .4157(3) .1222(3) .030(3) 1.00000 Uani
C7b .1431(4) .3968(3) .0485(4) .040(4) 1.00000 Uani
C8b .2066(4) .3640(3) .0007(3) .036(3) 1.00000 Uani
C9b .3134(4) .3423(3) .0249(3) .028(3) 1.00000 Uani
C10b .3793(4) .3040(3) -.0220(3) .036(3) 1.00000 Uani
C11b .4798(4) .2836(3) .0034(3) .031(3) 1.00000 Uani
C12b .5116(4) .3006(3) .0776(3) .024(3) 1.00000 Uani
C13b .6131(4) .2753(3) .1111(3) .026(3) 1.00000 Uani
C14b .7291(4) .2464(3) .2122(3) .033(3) 1.00000 Uani
C15b .7198(4) .1793(3) .2564(3) .041(3) 1.00000 Uani
C16b .3170(4) .4895(3) .3253(3) .025(3) 1.00000 Uani
C17b .4717(4) .5274(3) .3935(3) .030(3) 1.00000 Uani
C18b .5453(4) .5849(3) .3702(3) .036(3) 1.00000 Uani
B1c .1820(6) .3976(4) .4753(5) .055(5) 1.00000 Uani
F1c .1514(4) .3752(3) .5440(3) .123(4) 1.00000 Uani
F2c .2847(3) .4153(3) .4766(3) .127(4) 1.00000 Uani
F3c .1625(5) .3480(4) .4237(4) .161(6) 1.00000 Uani
F4c .1199(4) .4548(3) .4549(3) .105(4) 1.00000 Uani
B1d .8213(5) .3917(3) .0218(4) .047(5) 1.00000 Uani
F1d .7304(6) .4307(5) .0239(5) .075(6) .60000 Uani
F2d .8854(5) .4190(4) -.0320(4) .068(5) .60000 Uani
F3d .7943(5) .3211(3) -.0053(4) .080(5) .60000 Uani
F4d .8721(5) .3856(5) .0895(3) .072(5) .60000 Uani
F1d' .7149(10) .4038(6) .0263(7) .045(4) .40000 Uiso
F2d' .8542(10) .3868(7) -.0451(7) .095(5) .40000 Uiso
F3d' .8518(9) .3352(7) .0622(7) .090(4) .40000 Uiso
F4d' .8758(8) .4521(6) .0570(6) .094(3) .40000 Uiso
O1w .4942(3) .11013(19) .33578(17) .047(3) 1.00000 Uani
O2w .4628(3) .0757(3) .1040(2) .059(3) 1.00000 Uani
O3w .4947(3) .78355(19) .3352(3) .063(3) 1.00000 Uani
O4w .4924(4) .7899(3) .1803(3) .075(3) 1.00000 Uani
H01a .47581 .63819 .22248 .04000 1.00000 Uiso
H02a .39400 .11866 .18156 .04000 1.00000 Uiso
H4a .46064 .26124 .49872 .04000 1.00000 Uiso
H5a .63154 .29786 .54218 .04000 1.00000 Uiso
H7a .80999 .35585 .51526 .04000 1.00000 Uiso
H8a .91641 .41292 .43242 .04000 1.00000 Uiso
H10a .93656 .47361 .30667 .04000 1.00000 Uiso
H11a .85766 .51199 .19347 .04000 1.00000 Uiso
H13a .68428 .52836 .11101 .04000 1.00000 Uiso
H141a .43532 .51091 .06811 .04000 1.00000 Uiso
H142a .52975 .56755 .06136 .04000 1.00000 Uiso
H151a .36473 .57529 .16583 .04000 1.00000 Uiso
H152a .37477 .62644 .09511 .04000 1.00000 Uiso
H16a .32133 .25335 .38763 .04000 1.00000 Uiso
H171a .22541 .27992 .23424 .04000 1.00000 Uiso
H172a .23182 .21369 .29013 .04000 1.00000 Uiso
H181a .33125 .21687 .15001 .04000 1.00000 Uiso
H182a .22235 .17540 .16449 .04000 1.00000 Uiso
H01b .60651 .17583 .32430 .04000 1.00000 Uiso
H02b .51894 .67527 .33246 .04000 1.00000 Uiso
H4b .10846 .48924 .27824 .04000 1.00000 Uiso
H5b .03893 .45614 .15987 .04000 1.00000 Uiso
H7b .06921 .40804 .03205 .04000 1.00000 Uiso
H8b .18189 .35409 -.05110 .04000 1.00000 Uiso
H10b .35481 .29222 -.07289 .04000 1.00000 Uiso
H11b .52712 .25759 -.02881 .04000 1.00000 Uiso
H13b .67258 .26192 .07933 .04000 1.00000 Uiso
H141b .76064 .28298 .24419 .04000 1.00000 Uiso
H142b .77602 .23694 .17028 .04000 1.00000 Uiso
H151b .79141 .15957 .26599 .04000 1.00000 Uiso
H152b .67577 .14530 .22758 .04000 1.00000 Uiso
H16b .27514 .50695 .36628 .04000 1.00000 Uiso
H171b .51301 .49125 .42173 .04000 1.00000 Uiso
H172b .41781 .54766 .42572 .04000 1.00000 Uiso
H181b .59913 .56402 .33833 .04000 1.00000 Uiso
H182b .58050 .60540 .41479 .04000 1.00000 Uiso
H11w .44895 .11956 .29806 .04000 1.00000 Uiso
H12w .45877 .10452 .37655 .04000 1.00000 Uiso
H21w .43854 .03830 .07948 .04000 1.00000 Uiso
H22w .51395 .09519 .07972 .04000 1.00000 Uiso
H31w .43847 .79113 .34906 .04000 1.00000 Uiso
H32w .54311 .81194 .35425 .04000 1.00000 Uiso
H41w .47799 .79659 .22382 .04000 1.00000 Uiso
H42w .44895 .81304 .15147 .04000 1.00000 Uiso

loop_
_atom_site_aniso_label
_atom_site_aniso_U_11
_atom_site_aniso_U_22
_atom_site_aniso_U_33
_atom_site_aniso_U_12
_atom_site_aniso_U_13
_atom_site_aniso_U_23
Cu1 .0200(3) .0234(3) .0217(3) -.0015(3) .0034(3) -.0004(3)
Cu2 .0209(3) .0249(3) .0182(3) -.0018(3) .0031(3) -.0013(3)
O1a .069(3) .041(3) .035(3) .0030(18) -.0032(19) -.0123(16)
O2a .060(3) .032(3) .038(3) .0006(17) -.0019(17) -.0002(15)
N1a .0224(18) .019(3) .031(3) -.0020(15) .0061(18) -.0049(16)
N2a .0223(18) .019(2) .019(3) .0032(15) -.0007(17) -.0057(15)
N3a .035(3) .017(3) .029(3) -.0013(17) .0073(19) -.0038(16)
N4a .0195(18) .021(3) .023(3) -.0033(15) -.0002(18) -.0012(15)
C1a .023(3) .020(3) .032(4) .0018(18) .001(3) -.010(2)
C2a .022(3) .023(3) .023(3) .0046(18) -.005(3) -.0091(18)
C3a .033(3) .023(3) .020(3) .004(2) .003(3) .0007(19)
C4a .050(4) .033(4) .019(4) .006(3) .006(3) .001(3)
C5a .052(3) .035(3) .017(3) .010(3) -.009(3) -.006(3)
C6a .039(3) .026(3) .028(4) .011(3) -.011(3) -.012(3)
C7a .044(3) .044(4) .040(4) .009(3) -.020(3) -.012(3)
C8a .025(3) .044(4) .056(5) .007(3) -.020(3) -.021(3)
C9a .023(3) .034(3) .053(4) .002(3) -.005(3) -.020(3)
C10a .016(3) .043(4) .075(5) -.006(3) .005(3) -.022(4)
C11a .028(3) .038(4) .056(4) -.011(3) .020(3) -.014(3)
C12a .026(3) .020(3) .039(4) -.0055(19) .015(3) -.012(2)
C13a .041(3) .024(3) .032(3) -.013(3) .018(3) -.004(3)
C14a .049(3) .026(3) .023(3) -.009(3) .004(3) .000(3)
C15a .047(3) .033(4) .025(3) .001(3) -.007(3) .003(2)
C16a .028(3) .022(3) .026(4) .000(2) .009(3) .0037(19)
C17a .022(3) .033(3) .035(4) -.003(2) -.001(3) .010(3)
C18a .033(3) .030(3) .037(3) -.011(3) -.008(3) .003(3)
O1b .056(3) .059(3) .035(3) -.0100(19) -.0006(18) .0059(18)
O2b .062(3) .023(3) .057(3) -.0049(17) -.008(3) .0012(16)
N1b .0251(19) .017(2) .021(3) -.0025(15) .0052(17) -.0011(15)
N2b .0201(17) .018(3) .026(3) -.0000(15) .0029(18) .0005(16)
N3b .0222(19) .021(3) .030(3) .0000(16) .0065(19) .0007(16)
N4b .031(3) .018(2) .020(3) .0009(16) .0052(17) -.0032(15)
C1b .030(3) .017(3) .018(3) -.0081(19) .000(3) .0014(17)
C2b .024(3) .016(3) .027(3) -.0046(17) -.001(3) .0039(18)
C3b .025(3) .018(3) .033(3) -.004(2) .007(2) .002(3)
C4b .020(3) .033(4) .052(4) -.001(2) .006(3) -.010(3)
C5b .018(2) .030(3) .070(4) -.002(3) -.001(3) -.004(3)
C6b .030(3) .018(3) .040(4) -.002(2) -.008(3) .005(3)
C7b .030(3) .037(4) .053(4) -.004(3) -.014(3) .007(3)
C8b .043(3) .036(4) .027(3) -.013(3) -.018(3) .004(3)
C9b .039(3) .020(3) .025(4) -.010(2) -.002(3) .007(2)
C10b .063(4) .031(3) .015(3) -.011(3) .001(3) .001(3)
C11b .049(3) .028(3) .018(3) -.001(3) .008(3) -.0028(19)
C12b .037(3) .017(3) .019(3) -.002(3) .010(3) .0030(19)
C13b .029(3) .024(3) .027(4) -.0016(19) .015(3) -.008(2)
C14b .025(3) .033(3) .042(4) .001(2) .006(3) -.000(3)
C15b .036(3) .042(4) .044(4) .013(3) -.001(3) .006(3)
C16b .028(3) .022(3) .025(3) .0004(19) .010(3) .0007(19)
C17b .037(3) .032(3) .020(3) .005(2) -.003(3) -.0039(19)
C18b .037(3) .036(3) .034(4) .000(3) -.005(3) -.014(3)
B1c .043(4) .066(6) .058(6) -.001(4) .020(4) .007(4)
F1c .157(4) .098(4) .119(4) .024(4) .072(4) .058(3)
F2c .061(3) .221(6) .098(4) -.031(3) -.017(3) .064(4)
F3c .150(5) .165(6) .168(6) -.016(4) .025(4) -.110(5)
F4c .103(3) .081(3) .132(4) .029(3) .022(3) .035(3)
B1d .047(4) .043(5) .053(5) .009(4) .018(4) .001(4)
F1d .047(4) .077(7) .097(6) .031(5) -.021(4) -.051(5)
F2d .076(4) .076(5) .055(4) -.020(4) .029(4) .015(4)
F3d .098(5) .048(4) .097(5) -.018(4) .047(4) -.034(4)
F4d .070(4) .121(6) .023(4) .029(4) -.028(3) .002(4)
O1w .0435(19) .053(3) .044(3) .0007(18) -.0014(17) .0088(18)
O2w .055(3) .075(3) .048(3) .013(2) .003(2) -.0105(19)
O3w .065(3) .040(3) .085(4) -.0007(19) -.002(3) -.024(3)
O4w .093(4) .067(4) .066(3) -.006(3) .012(3) .021(3)

loop_
_atom_type_symbol
_atom_type_scat_source
_atom_type_scat_dispersion_real
_atom_type_scat_dispersion_imag
C Int._Tables_Vol_IV_Tables_2.2B_and_2.3.1 .002 .002
H Int._Tables_Vol_IV_Tables_2.2B_and_2.3.1 0 0
B Int._Tables_Vol_IV_Tables_2.2B_and_2.3.1 0 .001
Cu Int._Tables_Vol_IV_Tables_2.2B_and_2.3.1 .263 1.266
F Int._Tables_Vol_IV_Tables_2.2B_and_2.3.1 .014 .01
N Int._Tables_Vol_IV_Tables_2.2B_and_2.3.1 .004 .003
O Int._Tables_Vol_IV_Tables_2.2B_and_2.3.1 .008 .006

loop_
_geom_angle_atom_site_label_1
_geom_angle_atom_site_label_2
_geom_angle_atom_site_label_3
_geom_angle
N1a Cu1 N3a 81.15(14)
N1a Cu1 N2b 153.87(14)
N1a Cu1 N4b 111.97(14)
N3a Cu1 N2b 108.65(15)
N3a Cu1 N4b 127.59(14)
N2b Cu1 N4b 81.80(14)
N2a Cu2 N4a 80.54(14)
N2a Cu2 N1b 150.02(13)
N2a Cu2 N3b 111.36(14)
N4a Cu2 N1b 109.47(14)
N4a Cu2 N3b 137.37(14)
N1b Cu2 N3b 80.93(14)
C1a N1a C12a 118.8(4)
C2a N2a C3a 118.2(4)
C13a N3a C14a 120.7(4)
C16a N4a C17a 118.1(4)
N1a C1a C2a 119.3(4)
N1a C1a C9a 121.9(5)
C2a C1a C9a 118.8(5)
N2a C2a C1a 118.4(4)
N2a C2a C6a 121.6(4)
C1a C2a C6a 120.1(4)
N2a C3a C4a 123.1(4)
N2a C3a C16a 115.1(4)
C4a C3a C16a 121.8(4)
C3a C4a C5a 118.4(5)
C4a C5a C6a 120.2(5)
C2a C6a C5a 118.2(5)
C2a C6a C7a 118.1(5)
C5a C6a C7a 123.7(5)
C6a C7a C8a 121.9(5)
C7a C8a C9a 121.3(5)
C1a C9a C8a 119.3(5)
C1a C9a C10a 117.1(5)
C8a C9a C10a 123.5(5)
C9a C10a C11a 120.5(5)
C10a C11a C12a 119.0(5)
N1a C12a C11a 122.2(5)
N1a C12a C13a 115.0(4)
C11a C12a C13a 122.4(5)
N3a C13a C12a 118.7(5)
N3a C14a C15a 109.3(4)
O1a C15a C14a 110.7(4)
N4a C16a C3a 118.5(4)
N4a C17a C18a 111.6(4)
O2a C18a C17a 108.7(4)
Cu2 N1b C1b 127.8(3)
Cu2 N1b C12b 108.0(3)
C1b N1b C12b 118.1(4)
Cu1 N2b C2b 128.7(3)
Cu1 N2b C3b 109.1(3)
C2b N2b C3b 117.8(4)
Cu2 N3b C13b 112.2(3)
Cu2 N3b C14b 130.1(4)
C13b N3b C14b 117.5(4)
Cu1 N4b C16b 113.0(3)
Cu1 N4b C17b 127.6(3)
C16b N4b C17b 119.4(4)
N1b C1b C2b 119.2(4)
N1b C1b C9b 121.9(4)
C2b C1b C9b 118.9(4)
N2b C2b C1b 119.0(4)
N2b C2b C6b 122.3(4)
C1b C2b C6b 118.6(4)
N2b C3b C4b 122.7(4)
N2b C3b C16b 115.5(4)
C4b C3b C16b 121.6(4)
C3b C4b C5b 119.0(5)
C4b C5b C6b 120.0(4)
C2b C6b C5b 117.7(5)
C2b C6b C7b 120.2(5)
C5b C6b C7b 122.1(5)
C6b C7b C8b 121.5(5)
C7b C8b C9b 120.1(5)
C1b C9b C8b 120.1(5)
C1b C9b C10b 118.4(4)
C8b C9b C10b 121.6(5)
C9b C10b C11b 119.8(4)
C10b C11b C12b 118.1(5)
N1b C12b C11b 123.6(4)
N1b C12b C13b 114.9(4)
C11b C12b C13b 121.5(4)
N3b C13b C12b 119.7(4)
N3b C14b C15b 112.3(4)
O1b C15b C14b 111.3(4)
N4b C16b C3b 118.7(4)
N4b C17b C18b 111.1(4)
O2b C18b C17b 109.8(4)
F1c B1c F2c 111.5(6)
F1c B1c F3c 110.9(6)
F1c B1c F4c 107.8(6)
F2c B1c F3c 109.9(6)
F2c B1c F4c 110.2(6)
F3c B1c F4c 106.3(6)
F1d B1d F2d 109.1(6)
F1d B1d F3d 108.8(6)
F1d B1d F4d 112.8(6)
F2d B1d F3d 104.1(6)
F2d B1d F4d 113.1(5)
F3d B1d F4d 108.5(6)
F1d' B1d F2d' 114.8(8)
F1d' B1d F3d' 111.3(8)
F1d' B1d F4d' 106.6(7)
F2d' B1d F3d' 110.7(9)
F2d' B1d F4d' 107.3(8)
F3d' B1d F4d' 105.6(8)

loop_
_geom_bond_atom_site_label_1
_geom_bond_atom_site_label_2
_geom_bond_distance
Cu1 Cu2 2.7321(6)
Cu1 N1a 2.075(4)
Cu1 N3a 1.997(4)
Cu1 N2b 2.074(4)
Cu1 N4b 2.006(4)
Cu2 N2a 2.090(4)
Cu2 N4a 2.020(4)
Cu2 N1b 2.110(4)
Cu2 N3b 2.021(4)
O1a C15a 1.427(6)
O2a C18a 1.426(6)
N1a C1a 1.356(6)
N1a C12a 1.345(6)
N2a C2a 1.354(5)
N2a C3a 1.338(6)
N3a C13a 1.275(6)
N3a C14a 1.456(6)
N4a C16a 1.267(6)
N4a C17a 1.472(6)
C1a C2a 1.442(7)
C1a C9a 1.418(6)
C2a C6a 1.415(7)
C3a C4a 1.404(7)
C3a C16a 1.465(6)
C4a C5a 1.361(7)
C5a C6a 1.389(7)
C6a C7a 1.440(7)
C7a C8a 1.336(8)
C8a C9a 1.429(8)
C9a C10a 1.403(8)
C10a C11a 1.365(9)
C11a C12a 1.397(7)
C12a C13a 1.456(7)
C14a C15a 1.506(7)
C17a C18a 1.493(7)
O1b C15b 1.413(6)
O2b C18b 1.420(6)
N1b C1b 1.358(6)
N1b C12b 1.334(6)
N2b C2b 1.351(6)
N2b C3b 1.346(6)
N3b C13b 1.268(7)
N3b C14b 1.468(6)
N4b C16b 1.272(6)
N4b C17b 1.458(6)
C1b C2b 1.453(6)
C1b C9b 1.411(7)
C2b C6b 1.410(6)
C3b C4b 1.401(6)
C3b C16b 1.468(6)
C4b C5b 1.359(8)
C5b C6b 1.400(7)
C6b C7b 1.429(8)
C7b C8b 1.341(7)
C8b C9b 1.448(7)
C9b C10b 1.400(7)
C10b C11b 1.375(7)
C11b C12b 1.409(7)
C12b C13b 1.462(6)
C14b C15b 1.498(7)
C17b C18b 1.491(7)
B1c F1c 1.368(9)
B1c F2c 1.326(8)
B1c F3c 1.331(10)
B1c F4c 1.371(9)
B1d F1d 1.357(10)
B1d F2d 1.377(9)
B1d F3d 1.452(8)
B1d F4d 1.351(8)
B1d F1d' 1.356(13)
B1d F2d' 1.284(14)
B1d F3d' 1.334(14)
B1d F4d' 1.458(12)

loop_
_geom_hbond_atom_site_label_D
_geom_hbond_atom_site_label_H
_geom_hbond_atom_site_label_A
_geom_hbond_distance_DH
_geom_hbond_distance_HA
_geom_hbond_distance_DA
_geom_hbond_angle_DHA
O1a H01a O2b 0.84 1.92 2.744(5) 166
O2a H02a O2w 0.86 1.85 2.694(5) 166
O1b H01b O1w 0.89 1.89 2.732(5) 157
O2b H02b O3w 0.82 2.07 2.752(5) 142
O1w H11w O2a 0.88 1.92 2.798(4) 175
O4w H41w O3w 0.82 2.01 2.774(6) 155

loop_
_geom_torsion_atom_site_label_1
_geom_torsion_atom_site_label_2
_geom_torsion_atom_site_label_3
_geom_torsion_atom_site_label_4
_geom_torsion
C12a N1a C1a C2a -178.4(4)
C12a N1a C1a C9a 3.3(7)
C1a N1a C12a C11a 2.3(7)
C1a N1a C12a C13a -170.9(4)
C3a N2a C2a C1a -175.9(4)
C3a N2a C2a C6a 4.7(6)
C2a N2a C3a C4a .7(7)
C2a N2a C3a C16a -175.8(4)
C14a N3a C13a C12a 174.4(4)
C13a N3a C14a C15a -119.8(5)
C17a N4a C16a C3a -179.2(4)
C16a N4a C17a C18a -137.8(5)
N1a C1a C2a N2a 11.5(6)
N1a C1a C2a C6a -169.0(4)
C9a C1a C2a N2a -170.1(4)
C9a C1a C2a C6a 9.4(7)
N1a C1a C9a C8a 172.9(5)
N1a C1a C9a C10a -5.9(7)
C2a C1a C9a C8a -5.5(7)
C2a C1a C9a C10a 175.8(5)
N2a C2a C6a C5a -6.2(7)
N2a C2a C6a C7a 172.8(5)
C1a C2a C6a C5a 174.4(5)
C1a C2a C6a C7a -6.6(7)
N2a C3a C4a C5a -4.4(7)
C16a C3a C4a C5a 171.9(5)
N2a C3a C16a N4a 15.9(6)
C4a C3a C16a N4a -160.7(5)
C3a C4a C5a C6a 2.8(8)
C4a C5a C6a C2a 2.2(7)
C4a C5a C6a C7a -176.7(5)
C2a C6a C7a C8a -.2(8)
C5a C6a C7a C8a 178.8(5)
C6a C7a C8a C9a 4.1(8)
C7a C8a C9a C1a -1.2(8)
C7a C8a C9a C10a 177.4(6)
C1a C9a C10a C11a 3.0(8)
C8a C9a C10a C11a -175.7(6)
C9a C10a C11a C12a 2.1(8)
C10a C11a C12a N1a -5.0(8)
C10a C11a C12a C13a 167.7(5)
N1a C12a C13a N3a 11.0(6)
C11a C12a C13a N3a -162.1(5)
N3a C14a C15a O1a 58.4(5)
N4a C17a C18a O2a 63.8(5)
C12b N1b C1b C2b -177.8(4)
C12b N1b C1b C9b 3.3(6)
C1b N1b C12b C11b -.6(7)
C1b N1b C12b C13b -177.2(4)
C3b N2b C2b C1b -174.5(4)
C3b N2b C2b C6b 5.2(6)
C2b N2b C3b C4b 1.1(7)
C2b N2b C3b C16b -173.6(4)
C14b N3b C13b C12b -179.1(4)
C13b N3b C14b C15b -118.8(5)
C17b N4b C16b C3b 177.5(4)
C16b N4b C17b C18b -126.6(5)
N1b C1b C2b N2b 8.7(6)
N1b C1b C2b C6b -171.0(4)
C9b C1b C2b N2b -172.3(4)
C9b C1b C2b C6b 8.0(6)
N1b C1b C9b C8b 176.6(4)
N1b C1b C9b C10b -3.3(7)
C2b C1b C9b C8b -2.4(7)
C2b C1b C9b C10b 177.8(4)
N2b C2b C6b C5b -7.6(7)
N2b C2b C6b C7b 172.8(5)
C1b C2b C6b C5b 172.0(5)
C1b C2b C6b C7b -7.6(7)
N2b C3b C4b C5b -4.8(7)
C16b C3b C4b C5b 169.6(5)
N2b C3b C16b N4b 12.0(6)
C4b C3b C16b N4b -162.8(5)
C3b C4b C5b C6b 2.2(8)
C4b C5b C6b C2b 3.7(8)
C4b C5b C6b C7b -176.7(5)
C2b C6b C7b C8b 1.3(8)
C5b C6b C7b C8b -178.3(5)
C6b C7b C8b C9b 4.5(8)
C7b C8b C9b C1b -4.0(7)
C7b C8b C9b C10b 175.9(5)
C1b C9b C10b C11b .6(7)
C8b C9b C10b C11b -179.2(5)
C9b C10b C11b C12b 1.8(7)
C10b C11b C12b N1b -1.9(7)
C10b C11b C12b C13b 174.4(5)
N1b C12b C13b N3b 19.3(6)
C11b C12b C13b N3b -157.3(5)
N3b C14b C15b O1b -73.1(5)
N4b C17b C18b O2b 60.4(5)
